data_7246516
loop_
_publ_author_name
'Hunter, Lucy R.'
'Karlsson, Joshua K. G.'
'Sellars, Jonathan D.'
'Probert, Michael R.'

_publ_section_title
;
 (Z)-4,4&#x2032;-Stilbene dicarboxylic acid, the overlooked metal--organic
 framework linker
;
_journal_issue 16
_journal_name_full CrystEngComm
_journal_page_first 2353
_journal_page_last 2358
_journal_paper_doi 10.1039/D3CE00138E
_journal_volume 25
_journal_year 2023
_chemical_formula_moiety 'C51 H43 Gd2 N O16, C3 H7 N O, [+ solvents]'
_chemical_formula_sum 'C54 H50 Gd2 N2 O17'
_chemical_formula_weight 1313.46
_space_group_crystal_system triclinic
_space_group_IT_number 2
_space_group_name_Hall '-P 1'
_space_group_name_H-M_alt 'P -1'
_atom_sites_solution_hydrogens mixed
_audit_creation_date 2023-02-09
_audit_creation_method
;
Olex2 1.3
(compiled 2020.12.01 svn.r5f60950 for OlexSys, GUI svn.r6408)
;
_audit_update_record
;
2023-02-10 deposited with the CCDC.	2023-03-20 downloaded from the CCDC.
;
_cell_angle_alpha 83.161(4)
_cell_angle_beta 79.170(4)
_cell_angle_gamma 84.514(4)
_cell_formula_units_Z 2
_cell_length_a 9.7244(6)
_cell_length_b 13.8269(8)
_cell_length_c 22.6816(14)
_cell_measurement_reflns_used 9892
_cell_measurement_temperature 150.00
_cell_measurement_theta_max 66.73
_cell_measurement_theta_min 3.97
_cell_volume 2965.7(3)
_computing_cell_refinement 'SAINT V8.38A (Bruker, 2018)'
_computing_data_reduction 'SAINT V8.38A (Bruker, 2018)'
_computing_molecular_graphics 'Olex2 1.3 (Dolomanov et al., 2009)'
_computing_publication_material 'Olex2 1.3 (Dolomanov et al., 2009)'
_computing_structure_refinement 'XL  (Sheldrick, 2008)'
_computing_structure_solution 'SHELXT 2014/5 (Sheldrick, 2014)'
_diffrn_ambient_temperature 150.01
_diffrn_measured_fraction_theta_full 0.986
_diffrn_measured_fraction_theta_max 0.986
_diffrn_measurement_device_type 'Bruker APEX-II CCD'
_diffrn_measurement_method '\f and \w scans'
_diffrn_radiation_type CuK\a
_diffrn_radiation_wavelength 1.54178
_diffrn_reflns_av_R_equivalents 0.0952
_diffrn_reflns_av_unetI/netI 0.0725
_diffrn_reflns_Laue_measured_fraction_full 0.986
_diffrn_reflns_Laue_measured_fraction_max 0.986
_diffrn_reflns_limit_h_max 11
_diffrn_reflns_limit_h_min -11
_diffrn_reflns_limit_k_max 16
_diffrn_reflns_limit_k_min -16
_diffrn_reflns_limit_l_max 26
_diffrn_reflns_limit_l_min -26
_diffrn_reflns_number 48013
_diffrn_reflns_point_group_measured_fraction_full 0.986
_diffrn_reflns_point_group_measured_fraction_max 0.986
_diffrn_reflns_theta_full 66.746
_diffrn_reflns_theta_max 66.746
_diffrn_reflns_theta_min 3.228
_diffrn_source_current 1.0
_diffrn_source_power 0.05
_diffrn_source_voltage 50.0
_diffrn_standards_number 0
_exptl_absorpt_coefficient_mu 14.863
_exptl_absorpt_correction_T_max 0.7528
_exptl_absorpt_correction_T_min 0.3974
_exptl_absorpt_correction_type multi-scan
_exptl_absorpt_process_details
;
SADABS-2016/2 (Bruker,2016) was used for absorption correction.
wR2(int) was 0.1540 before and 0.1129 after correction.
The Ratio of minimum to maximum transmission is 0.5279.
The \l/2 correction factor is Not present.
;
_exptl_crystal_colour white
_exptl_crystal_colour_primary white
_exptl_crystal_density_diffrn 1.471
_exptl_crystal_description plate
_exptl_crystal_F_000 1304
_exptl_crystal_size_max 0.04
_exptl_crystal_size_mid 0.03
_exptl_crystal_size_min 0.02
_refine_diff_density_max 1.689
_refine_diff_density_min -1.169
_refine_diff_density_rms 0.130
_refine_ls_extinction_method none
_refine_ls_goodness_of_fit_ref 1.045
_refine_ls_hydrogen_treatment constr
_refine_ls_matrix_type full
_refine_ls_number_parameters 683
_refine_ls_number_reflns 10369
_refine_ls_number_restraints 562
_refine_ls_restrained_S_all 1.019
_refine_ls_R_factor_all 0.0699
_refine_ls_R_factor_gt 0.0554
_refine_ls_shift/su_max 0.000
_refine_ls_shift/su_mean 0.000
_refine_ls_structure_factor_coef Fsqd
_refine_ls_weighting_details 'w=1/[\s^2^(Fo^2^)+(0.0955P)^2^] where P=(Fo^2^+2Fc^2^)/3'
_refine_ls_weighting_scheme calc
_refine_ls_wR_factor_gt 0.1464
_refine_ls_wR_factor_ref 0.1564
_reflns_Friedel_coverage 0.000
_reflns_number_gt 8066
_reflns_number_total 10369
_reflns_threshold_expression 'I > 2\s(I)'
_cod_data_source_file d3ce00138e2.cif
_cod_data_source_block lrh_365_r16_3d
_cod_depositor_comments 'Adding full bibliography for 7246512--7246521.cif.'
_cod_database_code 7246516
_shelx_shelxl_version_number 2018/3
_shelx_space_group_comment
;
The symmetry employed for this shelxl refinement is uniquely defined
by the following loop, which should always be used as a source of
symmetry information in preference to the above space-group names.
They are only intended as comments.
;
_shelx_estimated_absorpt_t_max 0.755
_shelx_estimated_absorpt_t_min 0.588
_olex2_refinement_description
;
1. Fixed Uiso
 At 1.2 times of:
  All C(H) groups
 At 1.5 times of:
  All C(H,H,H) groups, All O(H,H) groups
2. Rigid body (RIGU) restrains
 All non-hydrogen atoms
 with sigma for 1-2 distances of 0.004 and sigma for 1-3 distances of 0.004
3.a Rotating group:
 O3(H3A,H3B), O2(H2A,H2B), O7(H7A,H7B)
3.b Aromatic/amide H refined with riding coordinates:
 C19(H19), C22(H22), C14(H14), C30(H30), C5(H5), C28(H28), C13(H13), C8(H8),
 C11(H11), C9(H9), C45(H45), C49(H49), C12(H12), C4(H4), C46(H46), C21(H21),
 C36(H36), C6(H6), C41(H41), C37(H37), C44(H44), C43(H43), C20(H20), C27(H27),
 C40(H40), C3(H3), C29(H29), C38(H38), C53(H53), C24(H24), C35(H35), C25(H25)
3.c Idealised Me refined as rotating group:
 C51(H51A,H51B,H51C), C54(H54A,H54B,H54C), C50(H50A,H50B,H50C), C52(H52A,H52B,
 H52C)
;
_smtbx_masks_special_details
;
A solvent mask was calculated and 136 electrons were 
found in a volume of 540\%A^3^ in 2 voids per unit cell. 
This is consistent with the presence of 
[+ solvents] per Asymmetric Unit 
which account for 160 electrons 
per unit cell.
;
_smtbx_masks_void_probe_radius 1.2
_smtbx_masks_void_truncation_radius 1.2
_olex2_submission_special_instructions 'No special instructions were received'

loop_
_space_group_symop_operation_xyz
'x, y, z'
'-x, -y, -z'

loop_
_atom_site_label
_atom_site_type_symbol
_atom_site_fract_x
_atom_site_fract_y
_atom_site_fract_z
_atom_site_U_iso_or_equiv
_atom_site_adp_type
_atom_site_occupancy
_atom_site_site_symmetry_order
_atom_site_calc_flag
_atom_site_refinement_flags_posn
_atom_site_refinement_flags_adp
_atom_site_refinement_flags_occupancy
_atom_site_disorder_assembly
_atom_site_disorder_group
Gd1 Gd 0.74444(3) 0.01760(2) 0.50398(2) 0.02396(11) Uani 1 1 d . . . . .
Gd2 Gd 0.51144(4) 0.56978(3) 0.09784(2) 0.03725(13) Uani 1 1 d . . . . .
O1 O 0.8995(5) -0.0475(4) 0.5657(2) 0.0375(11) Uani 1 1 d . . . . .
O12 O 1.1142(4) -0.0880(3) 0.58269(19) 0.0307(9) Uani 1 1 d . . . . .
O13 O 0.4124(4) -0.0283(3) 0.40238(18) 0.0311(9) Uani 1 1 d . . . . .
O4 O 0.6060(4) -0.0043(3) 0.43434(19) 0.0316(9) Uani 1 1 d . . . . .
O3 O 0.5975(4) 0.1702(3) 0.48812(19) 0.0310(9) Uani 1 1 d . . . . .
H3A H 0.504261 0.159576 0.483941 0.047 Uiso 1 1 d R U . . .
H3B H 0.628692 0.207787 0.450583 0.047 Uiso 1 1 d R U . . .
O15 O -0.1262(4) 0.8730(3) 0.4565(2) 0.0304(9) Uani 1 1 d . . . . .
O16 O -0.3205(4) 0.8453(3) 0.5226(2) 0.0328(10) Uani 1 1 d . . . . .
O14 O 0.6131(5) 0.3797(4) -0.0224(2) 0.0455(12) Uani 1 1 d . . . . .
O11 O 0.6260(6) 0.2934(4) 0.8524(2) 0.0515(13) Uani 1 1 d . . . . .
O8 O 0.5550(6) 0.4096(4) 0.0742(2) 0.0520(13) Uani 1 1 d . . . . .
O2 O 0.8406(5) 0.1517(3) 0.5409(2) 0.0424(12) Uani 1 1 d . . . . .
H2A H 0.883880 0.131182 0.574602 0.064 Uiso 1 1 d R U . . .
H2B H 0.770151 0.197672 0.556842 0.064 Uiso 1 1 d R U . . .
O6 O 0.2751(5) 0.5112(4) 0.1443(2) 0.0433(11) Uani 1 1 d . . . . .
O9 O 0.7031(6) 0.5851(4) 0.0190(2) 0.0529(13) Uani 1 1 d . . . . .
O5 O 0.4481(6) 0.4823(4) 0.1956(2) 0.0514(13) Uani 1 1 d . . . . .
C15 C 0.9283(6) -0.1226(5) 0.6628(3) 0.0272(12) Uani 1 1 d . . . . .
C16 C 0.9833(6) -0.0831(4) 0.5994(3) 0.0251(11) Uani 1 1 d . . . . .
N1 N 0.9125(7) 0.6158(5) -0.0395(3) 0.0510(15) Uani 1 1 d . . . . .
C32 C 0.6095(7) 0.3572(5) 0.0341(3) 0.0399(14) Uani 1 1 d . . . . .
C7 C 0.6674(7) -0.0767(5) 0.8873(3) 0.0340(14) Uani 1 1 d . . . . .
C19 C 0.5590(7) -0.0444(6) 0.2847(3) 0.0415(16) Uani 1 1 d . . . . .
H19 H 0.459377 -0.040898 0.290966 0.050 Uiso 1 1 calc R U . . .
O7 O 0.7069(6) 0.5530(5) 0.1489(3) 0.0710(18) Uani 1 1 d . . . . .
H7A H 0.680534 0.532170 0.187590 0.107 Uiso 1 1 d R U . . .
H7B H 0.737403 0.611110 0.149870 0.107 Uiso 1 1 d R U . . .
O10 O 0.4305(6) 0.2595(4) 0.9146(4) 0.075(2) Uani 1 1 d . . . . .
C47 C -0.1966(6) 0.7100(5) 0.4724(3) 0.0301(13) Uani 1 1 d . . . . .
C22 C 0.6358(8) -0.0566(6) 0.2277(3) 0.0483(18) Uani 1 1 d . . . . .
H22 H 0.587647 -0.061898 0.195538 0.058 Uiso 1 1 calc R U . . .
C14 C 0.7858(6) -0.1069(5) 0.6874(3) 0.0373(15) Uani 1 1 d . . . . .
H14 H 0.724019 -0.071304 0.663373 0.045 Uiso 1 1 calc R U . . .
C48 C -0.2156(6) 0.8142(5) 0.4848(3) 0.0295(12) Uani 1 1 d . . . . .
C57 C 0.6261(6) -0.0374(5) 0.3328(3) 0.0313(13) Uani 1 1 d . . . . .
C30 C 0.7432(7) 0.1960(5) 0.0097(3) 0.0358(14) Uani 1 1 d . . . . .
H30 H 0.745500 0.215280 -0.032116 0.043 Uiso 1 1 calc R U . . .
C5 C 0.5427(7) -0.0416(5) 0.9216(3) 0.0376(15) Uani 1 1 d . . . . .
H5 H 0.483222 -0.086614 0.946529 0.045 Uiso 1 1 calc R U . . .
C17 C 0.5439(6) -0.0231(4) 0.3941(3) 0.0262(12) Uani 1 1 d . . . . .
C10 C 0.8236(7) -0.1951(5) 0.7813(3) 0.0316(13) Uani 1 1 d . . . . .
C28 C 0.8036(7) 0.1056(5) 0.0284(3) 0.0390(15) Uani 1 1 d . . . . .
H28 H 0.845907 0.063328 -0.001143 0.047 Uiso 1 1 calc R U . . .
C13 C 1.0167(6) -0.1738(5) 0.6983(3) 0.0344(14) Uani 1 1 d . . . . .
H13 H 1.114089 -0.183343 0.682544 0.041 Uiso 1 1 calc R U . . .
C31 C 0.6784(7) 0.2591(5) 0.0526(3) 0.0358(14) Uani 1 1 d . . . . .
N2 N 0.6248(8) 0.3205(6) 0.3169(4) 0.0643(19) Uani 1 1 d . . . . .
C8 C 0.6984(7) -0.1832(5) 0.8887(3) 0.0358(14) Uani 1 1 d . . . . .
H8 H 0.663784 -0.220295 0.925600 0.043 Uiso 1 1 calc R U . . .
C11 C 0.9649(7) -0.2117(5) 0.7568(3) 0.0388(16) Uani 1 1 d . . . . .
H11 H 1.026250 -0.249258 0.780211 0.047 Uiso 1 1 calc R U . . .
C9 C 0.7692(7) -0.2345(5) 0.8447(3) 0.0380(14) Uani 1 1 d . . . . .
H9 H 0.786444 -0.302647 0.854788 0.046 Uiso 1 1 calc R U . . .
C34 C 0.2193(8) 0.4461(5) 0.2488(3) 0.0385(14) Uani 1 1 d . . . . .
C1 C 0.5446(8) 0.2319(5) 0.8833(4) 0.0457(17) Uani 1 1 d . . . . .
C45 C -0.2944(7) 0.6447(5) 0.5013(3) 0.0418(16) Uani 1 1 d . . . . .
H45 H -0.376620 0.667624 0.527103 0.050 Uiso 1 1 calc R U . . .
C49 C 0.7963(8) 0.5686(6) -0.0230(3) 0.0439(16) Uani 1 1 d . . . . .
H49 H 0.785361 0.517701 -0.046039 0.053 Uiso 1 1 calc R U . . .
O17 O 0.7166(8) 0.4427(6) 0.2524(4) 0.096(3) Uani 1 1 d . . . . .
C12 C 0.7343(7) -0.1424(6) 0.7457(3) 0.0413(16) Uani 1 1 d . . . . .
H12 H 0.637355 -0.131021 0.761789 0.050 Uiso 1 1 calc R U . . .
C23 C 0.7806(8) -0.0612(5) 0.2166(3) 0.0417(15) Uani 1 1 d . . . . .
C4 C 0.7150(8) 0.0900(5) 0.8509(4) 0.0476(19) Uani 1 1 d . . . . .
H4 H 0.775442 0.135094 0.826669 0.057 Uiso 1 1 calc R U . . .
C46 C -0.0817(8) 0.6744(5) 0.4339(3) 0.0413(16) Uani 1 1 d . . . . .
H46 H -0.016072 0.718253 0.412068 0.050 Uiso 1 1 calc R U . . .
C42 C -0.1566(8) 0.5098(5) 0.4552(3) 0.0429(16) Uani 1 1 d . . . . .
C21 C 0.8461(7) -0.0549(6) 0.2659(4) 0.0468(17) Uani 1 1 d . . . . .
H21 H 0.945747 -0.059960 0.260002 0.056 Uiso 1 1 calc R U . . .
C2 C 0.5873(7) 0.1248(5) 0.8844(3) 0.0395(15) Uani 1 1 d . . . . .
C36 C 0.0789(8) 0.4700(6) 0.2558(4) 0.054(2) Uani 1 1 d . . . . .
H36 H 0.039576 0.506469 0.223937 0.065 Uiso 1 1 calc R U . . .
C26 C 0.8046(7) 0.0744(6) 0.0890(3) 0.0444(16) Uani 1 1 d . . . . .
C33 C 0.3186(8) 0.4813(5) 0.1925(3) 0.0410(15) Uani 1 1 d . . . . .
C6 C 0.7539(8) -0.0090(5) 0.8527(4) 0.049(2) Uani 1 1 d . . . . .
H6 H 0.841221 -0.031031 0.829993 0.059 Uiso 1 1 calc R U . . .
C39 C 0.0464(8) 0.3850(5) 0.3566(3) 0.0442(16) Uani 1 1 d . . . . .
C41 C -0.1336(9) 0.4027(5) 0.4534(3) 0.0487(19) Uani 1 1 d . . . . .
H41 H -0.189342 0.365356 0.485315 0.058 Uiso 1 1 calc R U . . .
C37 C 0.1859(9) 0.3557(6) 0.3475(4) 0.0517(18) Uani 1 1 d . . . . .
H37 H 0.223658 0.312720 0.377321 0.062 Uiso 1 1 calc R U . . .
C44 C -0.0594(8) 0.5753(5) 0.4262(4) 0.0494(19) Uani 1 1 d . . . . .
H44 H 0.023431 0.552188 0.400866 0.059 Uiso 1 1 calc R U . . .
C43 C -0.2730(8) 0.5473(5) 0.4927(3) 0.0436(17) Uani 1 1 d . . . . .
H43 H -0.340910 0.504154 0.513245 0.052 Uiso 1 1 calc R U . . .
C20 C 0.7712(7) -0.0418(6) 0.3227(3) 0.0432(17) Uani 1 1 d . . . . .
H20 H 0.819013 -0.035736 0.354831 0.052 Uiso 1 1 calc R U . . .
C27 C 0.7423(8) 0.1383(6) 0.1312(3) 0.0472(17) Uani 1 1 d . . . . .
H27 H 0.743917 0.120095 0.172799 0.057 Uiso 1 1 calc R U . . .
C40 C -0.0460(9) 0.3492(6) 0.4136(4) 0.054(2) Uani 1 1 d . . . . .
H40 H -0.043322 0.280299 0.423180 0.065 Uiso 1 1 calc R U . . .
C3 C 0.5034(7) 0.0569(5) 0.9204(3) 0.0408(16) Uani 1 1 d . . . . .
H3 H 0.417696 0.078713 0.944404 0.049 Uiso 1 1 calc R U . . .
C29 C 0.6779(8) 0.2283(5) 0.1132(3) 0.0443(16) Uani 1 1 d . . . . .
H29 H 0.632694 0.269435 0.142885 0.053 Uiso 1 1 calc R U . . .
C38 C -0.0077(8) 0.4405(6) 0.3105(4) 0.0526(19) Uani 1 1 d . . . . .
H38 H -0.105487 0.459052 0.315899 0.063 Uiso 1 1 calc R U . . .
C51 C 1.0197(9) 0.5883(9) -0.0885(4) 0.080(3) Uani 1 1 d . . . . .
H51A H 1.032603 0.643453 -0.119892 0.120 Uiso 1 1 calc R U . . .
H51B H 0.991695 0.532651 -0.105352 0.120 Uiso 1 1 calc R U . . .
H51C H 1.108007 0.569835 -0.073750 0.120 Uiso 1 1 calc R U . . .
C53 C 0.6794(9) 0.3594(9) 0.2630(4) 0.067(2) Uani 1 1 d . . . . .
H53 H 0.690816 0.320541 0.230345 0.080 Uiso 1 1 calc R U . . .
C24 C 0.8667(9) -0.0756(7) 0.1572(4) 0.063(2) Uani 1 1 d . . . . .
H24 H 0.928395 -0.133211 0.156586 0.075 Uiso 1 1 calc R U . . .
C35 C 0.2724(9) 0.3886(6) 0.2947(4) 0.057(2) Uani 1 1 d . . . . .
H35 H 0.370537 0.371394 0.289985 0.068 Uiso 1 1 calc R U . . .
C25 C 0.8731(9) -0.0218(7) 0.1040(4) 0.060(2) Uani 1 1 d . . . . .
H25 H 0.930715 -0.050331 0.070906 0.072 Uiso 1 1 calc R U . . .
C54 C 0.5859(12) 0.2228(9) 0.3298(7) 0.100(4) Uani 1 1 d . . . . .
H54A H 0.484326 0.222968 0.344233 0.149 Uiso 1 1 calc R U . . .
H54B H 0.635332 0.188711 0.361066 0.149 Uiso 1 1 calc R U . . .
H54C H 0.611123 0.189308 0.293153 0.149 Uiso 1 1 calc R U . . .
C50 C 0.9317(13) 0.6967(8) -0.0079(5) 0.087(3) Uani 1 1 d . . . . .
H50A H 0.956366 0.753243 -0.037116 0.130 Uiso 1 1 calc R U . . .
H50B H 1.007260 0.678385 0.015324 0.130 Uiso 1 1 calc R U . . .
H50C H 0.844354 0.713460 0.019550 0.130 Uiso 1 1 calc R U . . .
C52 C 0.5976(14) 0.3787(11) 0.3686(5) 0.114(5) Uani 1 1 d . . . . .
H52A H 0.648883 0.347160 0.399916 0.171 Uiso 1 1 calc R U . . .
H52B H 0.496722 0.383436 0.385010 0.171 Uiso 1 1 calc R U . . .
H52C H 0.628948 0.444383 0.355490 0.171 Uiso 1 1 calc R U . . .

loop_
_atom_site_aniso_label
_atom_site_aniso_U_11
_atom_site_aniso_U_22
_atom_site_aniso_U_33
_atom_site_aniso_U_23
_atom_site_aniso_U_13
_atom_site_aniso_U_12
Gd1 0.01786(17) 0.0272(2) 0.0270(2) -0.00460(14) -0.00255(12) -0.00359(13)
Gd2 0.0404(2) 0.0336(2) 0.0377(2) -0.01079(17) -0.00138(17) -0.00453(17)
O1 0.033(2) 0.052(3) 0.028(2) 0.005(2) -0.0099(18) -0.005(2)
O12 0.0239(19) 0.033(2) 0.034(2) 0.0009(19) -0.0008(17) -0.0053(17)
O13 0.0214(19) 0.048(3) 0.024(2) -0.0056(19) -0.0022(16) -0.0040(18)
O4 0.024(2) 0.040(3) 0.033(2) -0.0114(19) -0.0067(17) 0.0014(18)
O3 0.024(2) 0.034(2) 0.035(2) -0.0024(19) -0.0064(17) -0.0004(18)
O15 0.020(2) 0.029(2) 0.041(3) -0.0055(19) -0.0026(17) -0.0021(16)
O16 0.024(2) 0.028(2) 0.046(3) -0.0068(19) -0.0033(17) -0.0018(17)
O14 0.043(3) 0.041(3) 0.050(3) -0.001(2) -0.005(2) -0.003(2)
O11 0.059(3) 0.043(3) 0.049(3) -0.013(2) 0.007(2) -0.011(2)
O8 0.070(4) 0.031(3) 0.049(3) -0.006(2) 0.004(3) -0.001(2)
O2 0.023(2) 0.040(3) 0.070(3) -0.020(2) -0.014(2) -0.0018(19)
O6 0.049(3) 0.044(3) 0.037(3) -0.004(2) -0.003(2) -0.013(2)
O9 0.052(3) 0.059(3) 0.043(3) -0.010(3) 0.006(2) -0.008(3)
O5 0.053(3) 0.064(4) 0.036(3) 0.004(3) -0.008(2) -0.010(3)
C15 0.025(3) 0.031(3) 0.024(3) -0.003(2) -0.001(2) -0.004(2)
C16 0.027(3) 0.019(3) 0.028(3) -0.004(2) -0.002(2) -0.003(2)
N1 0.045(3) 0.057(4) 0.050(4) 0.008(3) -0.014(3) -0.008(3)
C32 0.040(4) 0.036(3) 0.044(3) -0.007(3) -0.003(3) -0.010(3)
C7 0.040(3) 0.039(3) 0.021(3) -0.009(3) 0.005(2) -0.009(3)
C19 0.030(3) 0.055(5) 0.038(3) -0.012(3) -0.003(2) 0.006(3)
O7 0.059(4) 0.104(5) 0.048(3) 0.008(3) -0.003(3) -0.024(4)
O10 0.047(3) 0.046(3) 0.128(6) -0.035(4) 0.016(3) -0.013(3)
C47 0.026(3) 0.031(3) 0.033(3) -0.006(3) -0.003(2) -0.005(2)
C22 0.049(4) 0.062(5) 0.032(3) -0.013(3) -0.007(3) 0.015(4)
C14 0.025(3) 0.052(4) 0.033(3) 0.004(3) -0.005(2) -0.001(3)
C48 0.022(3) 0.033(3) 0.034(3) -0.005(3) -0.005(2) -0.006(2)
C57 0.027(3) 0.035(3) 0.031(3) -0.005(3) -0.002(2) -0.002(3)
C30 0.035(3) 0.036(3) 0.033(3) -0.003(3) 0.006(3) -0.006(3)
C5 0.035(3) 0.039(3) 0.036(4) -0.013(3) 0.010(3) -0.012(3)
C17 0.024(3) 0.022(3) 0.031(3) -0.004(2) -0.003(2) 0.002(2)
C10 0.035(3) 0.029(3) 0.027(3) -0.001(2) 0.001(2) 0.002(3)
C28 0.032(3) 0.038(3) 0.040(3) -0.003(3) 0.008(3) -0.001(3)
C13 0.024(3) 0.044(4) 0.032(3) 0.000(3) 0.000(2) 0.002(3)
C31 0.037(3) 0.033(3) 0.037(3) -0.007(3) -0.003(3) -0.010(3)
N2 0.054(4) 0.073(5) 0.064(4) 0.007(4) -0.013(3) -0.009(4)
C8 0.040(4) 0.036(3) 0.028(3) 0.005(3) 0.001(3) -0.009(3)
C11 0.031(3) 0.048(4) 0.033(3) 0.010(3) -0.006(2) 0.003(3)
C9 0.040(4) 0.038(4) 0.035(3) 0.000(3) -0.005(3) -0.004(3)
C34 0.051(3) 0.026(3) 0.040(3) -0.010(3) -0.006(3) -0.006(3)
C1 0.042(4) 0.040(4) 0.056(5) -0.018(3) 0.000(3) -0.009(3)
C45 0.036(4) 0.033(3) 0.052(4) -0.007(3) 0.008(3) -0.008(3)
C49 0.050(4) 0.044(4) 0.036(4) 0.002(3) -0.008(3) -0.006(3)
O17 0.074(5) 0.113(6) 0.102(6) 0.038(5) -0.039(4) -0.031(4)
C12 0.026(3) 0.052(4) 0.038(3) 0.004(3) 0.005(2) 0.006(3)
C23 0.047(4) 0.033(4) 0.037(3) -0.006(3) 0.007(3) 0.011(3)
C4 0.046(4) 0.035(3) 0.055(5) -0.009(3) 0.017(3) -0.015(3)
C46 0.041(4) 0.038(3) 0.042(4) -0.012(3) 0.005(3) -0.008(3)
C42 0.048(4) 0.036(3) 0.039(4) -0.006(3) 0.009(3) -0.007(3)
C21 0.030(3) 0.052(5) 0.053(4) -0.013(4) 0.011(3) 0.000(3)
C2 0.041(4) 0.036(3) 0.043(4) -0.016(3) 0.001(3) -0.010(3)
C36 0.050(4) 0.064(5) 0.046(4) 0.012(4) -0.008(3) -0.012(4)
C26 0.041(4) 0.045(4) 0.041(4) -0.003(3) 0.007(3) 0.001(3)
C33 0.055(4) 0.035(4) 0.032(3) -0.009(3) -0.004(3) -0.002(3)
C6 0.040(4) 0.035(3) 0.063(5) -0.013(3) 0.023(3) -0.011(3)
C39 0.059(4) 0.030(4) 0.043(4) -0.016(3) 0.001(3) -0.003(3)
C41 0.065(5) 0.037(4) 0.040(4) -0.007(3) 0.009(3) -0.013(3)
C37 0.055(4) 0.054(5) 0.042(4) 0.000(4) -0.003(3) -0.002(4)
C44 0.052(4) 0.037(4) 0.053(5) -0.016(3) 0.016(3) -0.010(3)
C43 0.048(4) 0.031(3) 0.047(4) -0.002(3) 0.006(3) -0.009(3)
C20 0.024(3) 0.064(5) 0.043(4) -0.020(4) 0.001(3) -0.007(3)
C27 0.061(5) 0.045(4) 0.031(4) -0.001(3) -0.002(3) 0.003(3)
C40 0.075(5) 0.044(4) 0.041(4) -0.012(3) 0.005(3) -0.009(4)
C3 0.040(4) 0.041(3) 0.039(4) -0.018(3) 0.011(3) -0.008(3)
C29 0.052(4) 0.036(4) 0.045(4) -0.011(3) -0.005(3) -0.002(3)
C38 0.044(4) 0.056(5) 0.052(4) 0.000(4) 0.001(3) -0.005(4)
C51 0.041(5) 0.126(10) 0.062(6) 0.011(6) -0.002(4) 0.006(5)
C53 0.049(5) 0.101(6) 0.054(5) 0.001(5) -0.021(4) -0.009(5)
C24 0.071(5) 0.053(5) 0.045(4) -0.001(4) 0.018(4) 0.029(4)
C35 0.057(5) 0.056(5) 0.049(4) 0.007(4) 0.001(3) 0.007(4)
C25 0.060(5) 0.061(5) 0.040(4) 0.002(3) 0.022(4) 0.025(4)
C54 0.077(7) 0.076(6) 0.144(12) 0.022(7) -0.034(8) -0.008(6)
C50 0.101(8) 0.091(8) 0.076(7) -0.004(5) -0.013(6) -0.055(6)
C52 0.111(10) 0.168(13) 0.065(7) -0.025(7) 0.011(7) -0.060(10)

loop_
_atom_type_symbol
_atom_type_description
_atom_type_scat_dispersion_real
_atom_type_scat_dispersion_imag
_atom_type_scat_source
C C 0.0181 0.0091 'International Tables Vol C Tables 4.2.6.8 and 6.1.1.4'
H H 0.0000 0.0000 'International Tables Vol C Tables 4.2.6.8 and 6.1.1.4'
Gd Gd -8.8380 11.9157 'International Tables Vol C Tables 4.2.6.8 and 6.1.1.4'
N N 0.0311 0.0180 'International Tables Vol C Tables 4.2.6.8 and 6.1.1.4'
O O 0.0492 0.0322 'International Tables Vol C Tables 4.2.6.8 and 6.1.1.4'

loop_
_geom_angle_atom_site_label_1
_geom_angle_atom_site_label_2
_geom_angle_atom_site_label_3
_geom_angle
_geom_angle_site_symmetry_1
_geom_angle_site_symmetry_3
_geom_angle_publ_flag
O1 Gd1 O12 104.59(15) . 2_756 ?
O1 Gd1 O13 82.76(15) . 2_656 ?
O1 Gd1 O4 149.16(17) . . ?
O1 Gd1 O3 138.25(16) . . ?
O1 Gd1 O15 73.81(16) . 1_645 ?
O1 Gd1 O16 79.89(16) . 1_645 ?
O1 Gd1 O2 71.33(17) . . ?
O12 Gd1 O13 152.00(15) 2_756 2_656 ?
O12 Gd1 O3 81.61(14) 2_756 . ?
O12 Gd1 O15 76.65(14) 2_756 1_645 ?
O12 Gd1 O16 126.14(15) 2_756 1_645 ?
O12 Gd1 O2 76.83(16) 2_756 . ?
O13 Gd1 O3 75.58(15) 2_656 . ?
O13 Gd1 O15 130.95(15) 2_656 1_645 ?
O13 Gd1 O16 81.51(15) 2_656 1_645 ?
O13 Gd1 O2 80.25(16) 2_656 . ?
O4 Gd1 O12 81.84(15) . 2_756 ?
O4 Gd1 O13 105.85(14) . 2_656 ?
O4 Gd1 O3 72.12(14) . . ?
O4 Gd1 O15 78.62(14) . 1_645 ?
O4 Gd1 O16 72.44(15) . 1_645 ?
O4 Gd1 O2 138.72(16) . . ?
O3 Gd1 O15 145.61(14) . 1_645 ?
O3 Gd1 O16 130.01(14) . 1_645 ?
O16 Gd1 O15 52.64(13) 1_645 1_645 ?
O2 Gd1 O3 70.11(15) . . ?
O2 Gd1 O15 128.48(14) . 1_645 ?
O2 Gd1 O16 147.52(17) . 1_645 ?
O14 Gd2 O11 84.09(19) 2_665 2_666 ?
O14 Gd2 O8 95.0(2) 2_665 . ?
O14 Gd2 O6 78.89(17) 2_665 . ?
O14 Gd2 O9 82.80(19) 2_665 . ?
O14 Gd2 O5 132.10(18) 2_665 . ?
O14 Gd2 O7 157.3(2) 2_665 . ?
O14 Gd2 O10 83.9(2) 2_665 2_666 ?
O11 Gd2 O6 73.18(16) 2_666 . ?
O8 Gd2 O11 155.01(18) . 2_666 ?
O8 Gd2 O6 82.13(18) . . ?
O8 Gd2 O9 79.11(19) . . ?
O8 Gd2 O5 79.2(2) . . ?
O8 Gd2 O7 91.1(2) . . ?
O8 Gd2 O10 151.8(2) . 2_666 ?
O9 Gd2 O11 125.29(18) . 2_666 ?
O9 Gd2 O6 152.42(17) . . ?
O9 Gd2 O5 140.2(2) . . ?
O9 Gd2 O7 76.9(2) . . ?
O9 Gd2 O10 72.8(2) . 2_666 ?
O5 Gd2 O11 82.93(19) . 2_666 ?
O5 Gd2 O6 53.21(17) . . ?
O5 Gd2 O10 121.9(2) . 2_666 ?
O7 Gd2 O11 99.3(2) . 2_666 ?
O7 Gd2 O6 123.69(19) . . ?
O7 Gd2 O5 70.56(19) . . ?
O7 Gd2 O10 80.4(3) . 2_666 ?
O10 Gd2 O11 53.06(18) 2_666 2_666 ?
O10 Gd2 O6 124.85(18) 2_666 . ?
C16 O1 Gd1 179.7(5) . . ?
C16 O12 Gd1 131.3(4) . 2_756 ?
C17 O13 Gd1 125.6(4) . 2_656 ?
C17 O4 Gd1 172.8(4) . . ?
Gd1 O3 H3A 113.2 . . ?
Gd1 O3 H3B 113.3 . . ?
H3A O3 H3B 100.8 . . ?
C48 O15 Gd1 93.4(4) . 1_465 ?
C48 O16 Gd1 93.9(4) . 1_465 ?
C32 O14 Gd2 147.0(5) . 2_665 ?
C1 O11 Gd2 91.7(4) . 2_666 ?
C32 O8 Gd2 144.3(5) . . ?
Gd1 O2 H2A 112.8 . . ?
Gd1 O2 H2B 112.3 . . ?
H2A O2 H2B 101.3 . . ?
C33 O6 Gd2 90.5(4) . . ?
C49 O9 Gd2 163.3(5) . . ?
C33 O5 Gd2 95.1(4) . . ?
C14 C15 C16 120.3(6) . . ?
C13 C15 C16 120.8(5) . . ?
C13 C15 C14 118.9(6) . . ?
O1 C16 O12 123.0(6) . . ?
O1 C16 C15 119.7(5) . . ?
O12 C16 C15 117.2(5) . . ?
C49 N1 C51 121.3(8) . . ?
C49 N1 C50 119.6(8) . . ?
C51 N1 C50 119.0(8) . . ?
O14 C32 C31 116.5(6) . . ?
O8 C32 O14 125.3(7) . . ?
O8 C32 C31 118.2(7) . . ?
C5 C7 C8 118.3(6) . . ?
C6 C7 C5 117.9(6) . . ?
C6 C7 C8 123.8(6) . . ?
C22 C19 H19 119.6 . . ?
C22 C19 C57 120.8(6) . . ?
C57 C19 H19 119.6 . . ?
Gd2 O7 H7A 110.5 . . ?
Gd2 O7 H7B 110.0 . . ?
H7A O7 H7B 103.7 . . ?
C1 O10 Gd2 93.1(5) . 2_666 ?
C45 C47 C48 120.4(6) . . ?
C46 C47 C48 121.7(6) . . ?
C46 C47 C45 117.9(6) . . ?
C19 C22 H22 119.3 . . ?
C23 C22 C19 121.3(7) . . ?
C23 C22 H22 119.3 . . ?
C15 C14 H14 119.6 . . ?
C12 C14 C15 120.8(6) . . ?
C12 C14 H14 119.6 . . ?
O15 C48 Gd1 60.3(3) . 1_465 ?
O15 C48 O16 120.0(6) . . ?
O15 C48 C47 119.0(5) . . ?
O16 C48 Gd1 59.7(3) . 1_465 ?
O16 C48 C47 120.9(5) . . ?
C47 C48 Gd1 177.7(5) . 1_465 ?
C19 C57 C17 121.0(6) . . ?
C20 C57 C19 118.8(6) . . ?
C20 C57 C17 120.2(6) . . ?
C28 C30 H30 120.1 . . ?
C28 C30 C31 119.8(7) . . ?
C31 C30 H30 120.1 . . ?
C7 C5 H5 119.2 . . ?
C3 C5 C7 121.5(6) . . ?
C3 C5 H5 119.2 . . ?
O13 C17 C57 117.8(5) . . ?
O4 C17 O13 122.7(6) . . ?
O4 C17 C57 119.4(5) . . ?
C11 C10 C9 120.1(6) . . ?
C11 C10 C12 119.0(6) . . ?
C12 C10 C9 120.9(6) . . ?
C30 C28 H28 118.9 . . ?
C30 C28 C26 122.3(7) . . ?
C26 C28 H28 118.9 . . ?
C15 C13 H13 119.7 . . ?
C15 C13 C11 120.6(6) . . ?
C11 C13 H13 119.7 . . ?
C30 C31 C32 121.4(6) . . ?
C29 C31 C32 120.3(6) . . ?
C29 C31 C30 118.3(7) . . ?
C53 N2 C54 124.1(11) . . ?
C53 N2 C52 120.5(10) . . ?
C54 N2 C52 115.4(10) . . ?
C7 C8 H8 115.8 . . ?
C9 C8 C7 128.4(6) . . ?
C9 C8 H8 115.8 . . ?
C10 C11 H11 119.8 . . ?
C13 C11 C10 120.4(6) . . ?
C13 C11 H11 119.8 . . ?
C10 C9 H9 116.8 . . ?
C8 C9 C10 126.4(7) . . ?
C8 C9 H9 116.8 . . ?
C36 C34 C33 121.7(7) . . ?
C36 C34 C35 118.9(7) . . ?
C35 C34 C33 119.3(7) . . ?
O11 C1 Gd2 61.4(4) . 2_666 ?
O11 C1 C2 120.0(7) . . ?
O10 C1 Gd2 60.5(4) . 2_666 ?
O10 C1 O11 121.0(7) . . ?
O10 C1 C2 119.0(7) . . ?
C2 C1 Gd2 168.5(6) . 2_666 ?
C47 C45 H45 119.8 . . ?
C43 C45 C47 120.5(7) . . ?
C43 C45 H45 119.8 . . ?
O9 C49 N1 125.5(8) . . ?
O9 C49 H49 117.3 . . ?
N1 C49 H49 117.3 . . ?
C14 C12 C10 120.2(6) . . ?
C14 C12 H12 119.9 . . ?
C10 C12 H12 119.9 . . ?
C22 C23 C21 116.9(6) . . ?
C22 C23 C24 123.3(8) . . ?
C21 C23 C24 119.7(7) . . ?
C2 C4 H4 119.6 . . ?
C6 C4 H4 119.6 . . ?
C6 C4 C2 120.8(6) . . ?
C47 C46 H46 119.4 . . ?
C47 C46 C44 121.2(7) . . ?
C44 C46 H46 119.4 . . ?
C44 C42 C41 123.6(7) . . ?
C43 C42 C41 119.1(6) . . ?
C43 C42 C44 116.9(7) . . ?
C23 C21 H21 118.8 . . ?
C20 C21 C23 122.4(7) . . ?
C20 C21 H21 118.8 . . ?
C4 C2 C1 121.3(6) . . ?
C3 C2 C1 120.8(6) . . ?
C3 C2 C4 117.9(7) . . ?
C34 C36 H36 120.3 . . ?
C34 C36 C38 119.4(8) . . ?
C38 C36 H36 120.3 . . ?
C28 C26 C27 117.5(7) . . ?
C28 C26 C25 118.0(7) . . ?
C27 C26 C25 124.5(7) . . ?
O6 C33 Gd2 63.0(4) . . ?
O6 C33 O5 120.6(7) . . ?
O6 C33 C34 121.3(7) . . ?
O5 C33 Gd2 58.0(4) . . ?
O5 C33 C34 118.0(6) . . ?
C34 C33 Gd2 171.1(5) . . ?
C7 C6 H6 119.5 . . ?
C4 C6 C7 121.0(6) . . ?
C4 C6 H6 119.5 . . ?
C37 C39 C40 119.6(8) . . ?
C37 C39 C38 118.7(7) . . ?
C38 C39 C40 121.4(8) . . ?
C42 C41 H41 114.7 . . ?
C40 C41 C42 130.6(7) . . ?
C40 C41 H41 114.7 . . ?
C39 C37 H37 120.0 . . ?
C39 C37 C35 120.0(8) . . ?
C35 C37 H37 120.0 . . ?
C46 C44 H44 119.5 . . ?
C42 C44 C46 121.0(7) . . ?
C42 C44 H44 119.5 . . ?
C45 C43 C42 122.5(7) . . ?
C45 C43 H43 118.8 . . ?
C42 C43 H43 118.8 . . ?
C57 C20 H20 120.2 . . ?
C21 C20 C57 119.7(7) . . ?
C21 C20 H20 120.2 . . ?
C26 C27 H27 119.5 . . ?
C29 C27 C26 120.9(7) . . ?
C29 C27 H27 119.5 . . ?
C39 C40 H40 116.0 . . ?
C41 C40 C39 128.0(7) . . ?
C41 C40 H40 116.0 . . ?
C5 C3 C2 120.9(6) . . ?
C5 C3 H3 119.6 . . ?
C2 C3 H3 119.6 . . ?
C31 C29 C27 121.2(7) . . ?
C31 C29 H29 119.4 . . ?
C27 C29 H29 119.4 . . ?
C36 C38 H38 119.4 . . ?
C39 C38 C36 121.3(8) . . ?
C39 C38 H38 119.4 . . ?
N1 C51 H51A 109.5 . . ?
N1 C51 H51B 109.5 . . ?
N1 C51 H51C 109.5 . . ?
H51A C51 H51B 109.5 . . ?
H51A C51 H51C 109.5 . . ?
H51B C51 H51C 109.5 . . ?
N2 C53 H53 118.1 . . ?
O17 C53 N2 123.8(11) . . ?
O17 C53 H53 118.1 . . ?
C23 C24 H24 114.4 . . ?
C25 C24 C23 131.2(8) . . ?
C25 C24 H24 114.4 . . ?
C34 C35 C37 121.4(8) . . ?
C34 C35 H35 119.3 . . ?
C37 C35 H35 119.3 . . ?
C26 C25 H25 115.2 . . ?
C24 C25 C26 129.7(7) . . ?
C24 C25 H25 115.2 . . ?
N2 C54 H54A 109.5 . . ?
N2 C54 H54B 109.5 . . ?
N2 C54 H54C 109.5 . . ?
H54A C54 H54B 109.5 . . ?
H54A C54 H54C 109.5 . . ?
H54B C54 H54C 109.5 . . ?
N1 C50 H50A 109.5 . . ?
N1 C50 H50B 109.5 . . ?
N1 C50 H50C 109.5 . . ?
H50A C50 H50B 109.5 . . ?
H50A C50 H50C 109.5 . . ?
H50B C50 H50C 109.5 . . ?
N2 C52 H52A 109.5 . . ?
N2 C52 H52B 109.5 . . ?
N2 C52 H52C 109.5 . . ?
H52A C52 H52B 109.5 . . ?
H52A C52 H52C 109.5 . . ?
H52B C52 H52C 109.5 . . ?

loop_
_geom_bond_atom_site_label_1
_geom_bond_atom_site_label_2
_geom_bond_distance
_geom_bond_site_symmetry_2
_geom_bond_publ_flag
Gd1 O1 2.297(4) . ?
Gd1 O12 2.343(4) 2_756 ?
Gd1 O13 2.382(4) 2_656 ?
Gd1 O4 2.322(4) . ?
Gd1 O3 2.461(4) . ?
Gd1 O15 2.503(4) 1_645 ?
Gd1 O16 2.490(4) 1_645 ?
Gd1 O2 2.452(4) . ?
Gd2 O14 2.284(5) 2_665 ?
Gd2 O11 2.470(5) 2_666 ?
Gd2 O8 2.321(5) . ?
Gd2 O6 2.508(5) . ?
Gd2 O9 2.334(5) . ?
Gd2 O5 2.397(5) . ?
Gd2 O7 2.385(6) . ?
Gd2 O10 2.451(6) 2_666 ?
O1 C16 1.249(7) . ?
O12 C16 1.256(7) . ?
O13 C17 1.265(7) . ?
O4 C17 1.249(7) . ?
O3 H3A 0.9559 . ?
O3 H3B 0.9566 . ?
O15 C48 1.276(7) . ?
O16 C48 1.279(7) . ?
O14 C32 1.275(9) . ?
O11 C1 1.272(9) . ?
O8 C32 1.239(8) . ?
O2 H2A 0.9423 . ?
O2 H2B 0.9389 . ?
O6 C33 1.255(9) . ?
O9 C49 1.211(9) . ?
O5 C33 1.276(9) . ?
C15 C16 1.494(8) . ?
C15 C14 1.399(8) . ?
C15 C13 1.377(9) . ?
N1 C49 1.330(9) . ?
N1 C51 1.433(11) . ?
N1 C50 1.443(12) . ?
C32 C31 1.504(10) . ?
C7 C5 1.391(9) . ?
C7 C8 1.472(9) . ?
C7 C6 1.389(9) . ?
C19 H19 0.9500 . ?
C19 C22 1.387(10) . ?
C19 C57 1.388(9) . ?
O7 H7A 0.8867 . ?
O7 H7B 0.8870 . ?
O10 C1 1.253(9) . ?
C47 C48 1.488(9) . ?
C47 C45 1.392(9) . ?
C47 C46 1.372(9) . ?
C22 H22 0.9500 . ?
C22 C23 1.380(10) . ?
C14 H14 0.9500 . ?
C14 C12 1.373(9) . ?
C57 C17 1.493(8) . ?
C57 C20 1.383(9) . ?
C30 H30 0.9500 . ?
C30 C28 1.383(10) . ?
C30 C31 1.405(9) . ?
C5 H5 0.9500 . ?
C5 C3 1.378(10) . ?
C10 C11 1.390(9) . ?
C10 C9 1.492(9) . ?
C10 C12 1.393(9) . ?
C28 H28 0.9500 . ?
C28 C26 1.393(10) . ?
C13 H13 0.9500 . ?
C13 C11 1.386(9) . ?
C31 C29 1.389(10) . ?
N2 C53 1.310(12) . ?
N2 C54 1.420(13) . ?
N2 C52 1.471(14) . ?
C8 H8 0.9500 . ?
C8 C9 1.337(9) . ?
C11 H11 0.9500 . ?
C9 H9 0.9500 . ?
C34 C36 1.358(11) . ?
C34 C33 1.509(10) . ?
C34 C35 1.382(11) . ?
C1 C2 1.498(10) . ?
C45 H45 0.9500 . ?
C45 C43 1.375(10) . ?
C49 H49 0.9500 . ?
O17 C53 1.224(12) . ?
C12 H12 0.9500 . ?
C23 C21 1.402(11) . ?
C23 C24 1.472(10) . ?
C4 H4 0.9500 . ?
C4 C2 1.403(10) . ?
C4 C6 1.384(10) . ?
C46 H46 0.9500 . ?
C46 C44 1.393(10) . ?
C42 C41 1.481(10) . ?
C42 C44 1.392(10) . ?
C42 C43 1.379(10) . ?
C21 H21 0.9500 . ?
C21 C20 1.379(10) . ?
C2 C3 1.387(9) . ?
C36 H36 0.9500 . ?
C36 C38 1.403(11) . ?
C26 C27 1.394(10) . ?
C26 C25 1.462(11) . ?
C6 H6 0.9500 . ?
C39 C37 1.362(11) . ?
C39 C40 1.490(10) . ?
C39 C38 1.377(11) . ?
C41 H41 0.9500 . ?
C41 C40 1.355(10) . ?
C37 H37 0.9500 . ?
C37 C35 1.383(11) . ?
C44 H44 0.9500 . ?
C43 H43 0.9500 . ?
C20 H20 0.9500 . ?
C27 H27 0.9500 . ?
C27 C29 1.390(10) . ?
C40 H40 0.9500 . ?
C3 H3 0.9500 . ?
C29 H29 0.9500 . ?
C38 H38 0.9500 . ?
C51 H51A 0.9800 . ?
C51 H51B 0.9800 . ?
C51 H51C 0.9800 . ?
C53 H53 0.9500 . ?
C24 H24 0.9500 . ?
C24 C25 1.334(11) . ?
C35 H35 0.9500 . ?
C25 H25 0.9500 . ?
C54 H54A 0.9800 . ?
C54 H54B 0.9800 . ?
C54 H54C 0.9800 . ?
C50 H50A 0.9800 . ?
C50 H50B 0.9800 . ?
C50 H50C 0.9800 . ?
C52 H52A 0.9800 . ?
C52 H52B 0.9800 . ?
C52 H52C 0.9800 . ?

loop_
_geom_hbond_atom_site_label_D
_geom_hbond_atom_site_label_H
_geom_hbond_atom_site_label_A
_geom_hbond_distance_DH
_geom_hbond_distance_HA
_geom_hbond_distance_DA
_geom_hbond_angle_DHA
_geom_hbond_site_symmetry_A
_geom_hbond_publ_flag
O3 H3A O16 0.96 1.83 2.780(6) 173.1 2_566 yes
O7 H7A O17 0.89 1.87 2.653(10) 146.5 . yes

loop_
_geom_torsion_atom_site_label_1
_geom_torsion_atom_site_label_2
_geom_torsion_atom_site_label_3
_geom_torsion_atom_site_label_4
_geom_torsion
_geom_torsion_site_symmetry_1
_geom_torsion_site_symmetry_2
_geom_torsion_site_symmetry_3
_geom_torsion_site_symmetry_4
_geom_torsion_publ_flag
Gd1 O12 C16 O1 11.1(9) 2_756 . . . ?
Gd1 O12 C16 C15 -169.2(4) 2_756 . . . ?
Gd1 O13 C17 O4 -5.4(8) 2_656 . . . ?
Gd1 O13 C17 C57 176.4(4) 2_656 . . . ?
Gd1 O15 C48 O16 -1.8(6) 1_465 . . . ?
Gd1 O15 C48 C47 177.4(5) 1_465 . . . ?
Gd1 O16 C48 O15 1.8(6) 1_465 . . . ?
Gd1 O16 C48 C47 -177.4(5) 1_465 . . . ?
Gd2 O14 C32 O8 -54.1(12) 2_665 . . . ?
Gd2 O14 C32 C31 126.2(8) 2_665 . . . ?
Gd2 O11 C1 O10 10.9(9) 2_666 . . . ?
Gd2 O11 C1 C2 -166.9(6) 2_666 . . . ?
Gd2 O8 C32 O14 -34.7(13) . . . . ?
Gd2 O8 C32 C31 144.9(7) . . . . ?
Gd2 O6 C33 O5 -7.0(7) . . . . ?
Gd2 O6 C33 C34 171.1(6) . . . . ?
Gd2 O9 C49 N1 -156.9(15) . . . . ?
Gd2 O5 C33 O6 7.4(7) . . . . ?
Gd2 O5 C33 C34 -170.8(5) . . . . ?
Gd2 O10 C1 O11 -10.9(9) 2_666 . . . ?
Gd2 O10 C1 C2 166.8(6) 2_666 . . . ?
Gd2 C1 C2 C4 -95(3) 2_666 . . . ?
Gd2 C1 C2 C3 83(3) 2_666 . . . ?
O14 C32 C31 C30 0.1(9) . . . . ?
O14 C32 C31 C29 -179.2(6) . . . . ?
O11 C1 C2 C4 -1.3(12) . . . . ?
O11 C1 C2 C3 176.6(7) . . . . ?
O8 C32 C31 C30 -179.5(6) . . . . ?
O8 C32 C31 C29 1.1(10) . . . . ?
C15 C14 C12 C10 -0.2(12) . . . . ?
C15 C13 C11 C10 -2.6(11) . . . . ?
C16 C15 C14 C12 -179.6(6) . . . . ?
C16 C15 C13 C11 -179.0(6) . . . . ?
C32 C31 C29 C27 -179.3(7) . . . . ?
C7 C5 C3 C2 0.2(11) . . . . ?
C7 C8 C9 C10 -5.5(12) . . . . ?
C19 C22 C23 C21 1.2(12) . . . . ?
C19 C22 C23 C24 179.0(8) . . . . ?
C19 C57 C17 O13 7.5(9) . . . . ?
C19 C57 C17 O4 -170.7(6) . . . . ?
C19 C57 C20 C21 -1.3(11) . . . . ?
O10 C1 C2 C4 -179.1(8) . . . . ?
O10 C1 C2 C3 -1.2(12) . . . . ?
C47 C45 C43 C42 -0.7(13) . . . . ?
C47 C46 C44 C42 3.1(13) . . . . ?
C22 C19 C57 C17 179.3(7) . . . . ?
C22 C19 C57 C20 0.6(11) . . . . ?
C22 C23 C21 C20 -2.0(12) . . . . ?
C22 C23 C24 C25 61.1(16) . . . . ?
C14 C15 C16 O1 -9.6(9) . . . . ?
C14 C15 C16 O12 170.7(6) . . . . ?
C14 C15 C13 C11 1.8(10) . . . . ?
C48 C47 C45 C43 -176.1(7) . . . . ?
C48 C47 C46 C44 174.9(7) . . . . ?
C57 C19 C22 C23 -0.6(12) . . . . ?
C30 C28 C26 C27 -0.3(11) . . . . ?
C30 C28 C26 C25 -179.1(7) . . . . ?
C30 C31 C29 C27 1.4(11) . . . . ?
C5 C7 C8 C9 148.0(7) . . . . ?
C5 C7 C6 C4 -2.2(12) . . . . ?
C17 C57 C20 C21 -180.0(7) . . . . ?
C28 C30 C31 C32 -179.0(6) . . . . ?
C28 C30 C31 C29 0.3(10) . . . . ?
C28 C26 C27 C29 2.0(11) . . . . ?
C28 C26 C25 C24 -166.2(10) . . . . ?
C13 C15 C16 O1 171.2(6) . . . . ?
C13 C15 C16 O12 -8.5(9) . . . . ?
C13 C15 C14 C12 -0.4(11) . . . . ?
C31 C30 C28 C26 -0.9(10) . . . . ?
C8 C7 C5 C3 -176.9(7) . . . . ?
C8 C7 C6 C4 176.4(7) . . . . ?
C11 C10 C9 C8 125.2(8) . . . . ?
C11 C10 C12 C14 -0.6(11) . . . . ?
C9 C10 C11 C13 -178.8(7) . . . . ?
C9 C10 C12 C14 -179.8(7) . . . . ?
C34 C36 C38 C39 -2.1(13) . . . . ?
C1 C2 C3 C5 -179.8(7) . . . . ?
C45 C47 C48 O15 -178.2(6) . . . . ?
C45 C47 C48 O16 1.0(10) . . . . ?
C45 C47 C46 C44 -3.3(11) . . . . ?
C12 C10 C11 C13 2.0(11) . . . . ?
C12 C10 C9 C8 -55.6(10) . . . . ?
C23 C21 C20 C57 2.0(12) . . . . ?
C23 C24 C25 C26 6(2) . . . . ?
C4 C2 C3 C5 -1.8(11) . . . . ?
C46 C47 C48 O15 3.6(10) . . . . ?
C46 C47 C48 O16 -177.2(6) . . . . ?
C46 C47 C45 C43 2.1(11) . . . . ?
C42 C41 C40 C39 -5.0(16) . . . . ?
C21 C23 C24 C25 -121.2(12) . . . . ?
C2 C4 C6 C7 0.6(13) . . . . ?
C36 C34 C33 O6 -19.1(11) . . . . ?
C36 C34 C33 O5 159.1(7) . . . . ?
C36 C34 C35 C37 -0.3(13) . . . . ?
C26 C27 C29 C31 -2.6(12) . . . . ?
C33 C34 C36 C38 -176.1(7) . . . . ?
C33 C34 C35 C37 179.1(7) . . . . ?
C6 C7 C5 C3 1.8(11) . . . . ?
C6 C7 C8 C9 -30.6(12) . . . . ?
C6 C4 C2 C1 179.4(8) . . . . ?
C6 C4 C2 C3 1.5(12) . . . . ?
C39 C37 C35 C34 -4.3(13) . . . . ?
C41 C42 C44 C46 -174.4(8) . . . . ?
C41 C42 C43 C45 173.6(8) . . . . ?
C37 C39 C40 C41 126.3(10) . . . . ?
C37 C39 C38 C36 -2.5(12) . . . . ?
C44 C42 C41 C40 -21.5(15) . . . . ?
C44 C42 C43 C45 0.4(13) . . . . ?
C43 C42 C41 C40 165.8(9) . . . . ?
C43 C42 C44 C46 -1.6(13) . . . . ?
C20 C57 C17 O13 -173.8(6) . . . . ?
C20 C57 C17 O4 8.0(10) . . . . ?
C27 C26 C25 C24 15.0(16) . . . . ?
C40 C39 C37 C35 180.0(8) . . . . ?
C40 C39 C38 C36 -176.8(8) . . . . ?
C38 C39 C37 C35 5.5(12) . . . . ?
C38 C39 C40 C41 -59.4(12) . . . . ?
C51 N1 C49 O9 177.4(8) . . . . ?
C24 C23 C21 C20 -179.8(8) . . . . ?
C35 C34 C36 C38 3.4(12) . . . . ?
C35 C34 C33 O6 161.5(7) . . . . ?
C35 C34 C33 O5 -20.3(10) . . . . ?
C25 C26 C27 C29 -179.2(8) . . . . ?
C54 N2 C53 O17 -177.8(10) . . . . ?
C50 N1 C49 O9 -2.9(13) . . . . ?
C52 N2 C53 O17 3.3(15) . . . . ?

loop_
_smtbx_masks_void_nr
_smtbx_masks_void_average_x
_smtbx_masks_void_average_y
_smtbx_masks_void_average_z
_smtbx_masks_void_volume
_smtbx_masks_void_count_electrons
_smtbx_masks_void_content
1 -0.925 0.301 0.707 262.2 68.3 '2 DMF'
2 -0.847 0.699 0.293 262.2 59.1 '2 DMF'
3 0.177 0.097 0.012 8.4 0.0 '1 ?'
4 0.823 0.903 -0.013 8.4 0.0 '1 ?'
